data_1576510
loop_
_publ_author_name
'Dharmasivam, Mahendiran'
'Faiz, Sadia'
'Kaya, Busra'
'Wijesinghe, Tharushi P.'
'Suleymanoglu, Mediha'
'Azad, Mahan Gholam'
'Richardson, Vera'
'Zahoor, Ameer Fawad'
'Kalinowski, Danuta'
'Lewis, William'
'Bernhardt, Paul V.'
'Anjum, Rukhsana'
'Richardson, Des R.'

_publ_section_title
;
 Implementing the design cues of dissociation dynamics and transmetalation
 in gallium(iii) complexes to promote the anti-proliferative activity of
 ligands targeting intracellular iron(ii) trafficking.
;
_journal_issue 13
_journal_name_full 'Chemical science'
_journal_page_first 6546
_journal_page_last 6563
_journal_paper_doi 10.1039/d5sc06084b
_journal_volume 17
_journal_year 2026
_chemical_formula_moiety 'C24 H16 N4 O2'
_chemical_formula_sum 'C24 H16 N4 O2'
_chemical_formula_weight 392.41
_space_group_crystal_system monoclinic
_space_group_IT_number 14
_space_group_name_Hall '-P 2ybc'
_space_group_name_H-M_alt 'P 1 21/c 1'
_atom_sites_solution_hydrogens mixed
_atom_sites_solution_primary iterative
_audit_creation_date 2019-09-27
_audit_creation_method
;
Olex2 1.3
(compiled 2019.09.11 svn.r3662 for OlexSys, GUI svn.r5938)
;
_audit_update_record
;
2020-02-09 deposited with the CCDC.	2025-11-24 downloaded from the CCDC.
;
_cell_angle_alpha 90
_cell_angle_beta 99.923(8)
_cell_angle_gamma 90
_cell_formula_units_Z 4
_cell_length_a 6.0168(5)
_cell_length_b 18.9903(19)
_cell_length_c 16.5285(14)
_cell_measurement_reflns_used 1525
_cell_measurement_temperature 100(2)
_cell_measurement_theta_max 70.0070
_cell_measurement_theta_min 3.5650
_cell_volume 1860.3(3)
_computing_cell_refinement 'CrysAlisPro 1.171.40.53a (Rigaku OD, 2019)'
_computing_data_collection 'CrysAlisPro 1.171.40.53a (Rigaku OD, 2019)'
_computing_data_reduction 'CrysAlisPro 1.171.40.53a (Rigaku OD, 2019)'
_computing_molecular_graphics 'Olex2 1.3 (Dolomanov et al., 2009)'
_computing_publication_material 'Olex2 1.3 (Dolomanov et al., 2009)'
_computing_structure_refinement 'ShelXL 2018/3 (Sheldrick, 2015)'
_computing_structure_solution 'olex2.solve 1.3 (Bourhis et al., 2015)'
_diffrn_ambient_environment N~2~
_diffrn_ambient_temperature 100(2)
_diffrn_detector 'CCD area detector'
_diffrn_detector_area_resol_mean 10.5861
_diffrn_detector_type 'Agilent Diffraction Atlas detector'
_diffrn_measured_fraction_theta_full 0.999
_diffrn_measured_fraction_theta_max 0.975
_diffrn_measurement_details
;
List of Runs (angles in degrees, time in seconds):

  # Type    Start    End  Width  t~exp~   \w     \q     \k     \f   Frames
#--------------------------------------------------------------------------
  1  \w    -36.00  36.00   1.00   15.00    --  -39.07  57.00  90.00   72
  2  \w     -3.00  31.00   1.00   15.00    --  -39.07  19.00  60.00   34
  3  \w    -42.00  27.00   1.00   15.00    --  -39.07  57.00-180.00   69
  4  \w      3.00  29.00   1.00   15.00    --  -39.07  19.00 -30.00   26
  5  \w     97.00 130.00   1.00   15.00    --   39.07 178.00  30.00   33
  6  \w     97.00 124.00   1.00   15.00    --   39.07 178.00-180.00   27
  7  \w    104.00 137.00   1.00   60.00    --  106.69 112.00 150.00   33
  8  \w     50.00 107.00   1.00   60.00    --  106.69-112.00-180.00   57
  9  \w     34.00  62.00   1.00   60.00    --  106.69 -45.00  90.00   28
 10  \w     30.00  57.00   1.00   60.00    --  106.69 -30.00 150.00   27
 11  \w     27.00  52.00   1.00   60.00    --  106.69 -30.00  60.00   25
 12  \w     31.00  56.00   1.00   60.00    --  106.69 -30.00-150.00   25
 13  \w     27.00  54.00   1.00   60.00    --  106.69-112.00  90.00   27
 14  \w     84.00 109.00   1.00   60.00    --  106.69-112.00  90.00   25
 15  \w    140.00 178.00   1.00   60.00    --  106.69 112.00 150.00   38
 16  \w     42.00  91.00   1.00   60.00    --  106.69 -61.00-180.00   49
 17  \w     31.00  88.00   1.00   60.00    --  106.69 -95.00  90.00   57
 18  \w     77.00 176.00   1.00   60.00    --  106.69  30.00 -30.00   99
;
_diffrn_measurement_device '\k-geometry diffractometer'
_diffrn_measurement_device_type 'SuperNova-Duo, Atlas'
_diffrn_measurement_method '\w scans'
_diffrn_orient_matrix_type 'CrysAlisPro convention (1999,Acta A55,543-557)'
_diffrn_orient_matrix_UB_11 0.1732695000
_diffrn_orient_matrix_UB_12 -0.0373495000
_diffrn_orient_matrix_UB_13 0.0655358000
_diffrn_orient_matrix_UB_21 0.0859960000
_diffrn_orient_matrix_UB_22 0.0718945000
_diffrn_orient_matrix_UB_23 0.0357034000
_diffrn_orient_matrix_UB_31 -0.1735098000
_diffrn_orient_matrix_UB_32 -0.0018548000
_diffrn_orient_matrix_UB_33 0.0584384000
_diffrn_radiation_collimation 'focusing mirrors'
_diffrn_radiation_monochromator mirror
_diffrn_radiation_probe x-ray
_diffrn_radiation_type 'Cu K\a'
_diffrn_radiation_wavelength 1.54184
_diffrn_radiation_wavelength_determination fundamental
_diffrn_radiation_xray_symbol K-L~2,3~
_diffrn_reflns_av_R_equivalents 0.0582
_diffrn_reflns_av_unetI/netI 0.0808
_diffrn_reflns_Laue_measured_fraction_full 0.999
_diffrn_reflns_Laue_measured_fraction_max 0.975
_diffrn_reflns_limit_h_max 5
_diffrn_reflns_limit_h_min -7
_diffrn_reflns_limit_k_max 23
_diffrn_reflns_limit_k_min -19
_diffrn_reflns_limit_l_max 20
_diffrn_reflns_limit_l_min -13
_diffrn_reflns_number 7361
_diffrn_reflns_point_group_measured_fraction_full 0.999
_diffrn_reflns_point_group_measured_fraction_max 0.975
_diffrn_reflns_theta_full 67.684
_diffrn_reflns_theta_max 72.520
_diffrn_reflns_theta_min 4.657
_diffrn_source 'microfocus sealed tube'
_diffrn_source_current 0.8
_diffrn_source_power 0.04
_diffrn_source_target Cu
_diffrn_source_type 'Agilent Diffraction microfocus tube'
_diffrn_source_voltage 50
_exptl_absorpt_coefficient_mu 0.746
_exptl_absorpt_correction_T_max 1.000
_exptl_absorpt_correction_T_min 0.704
_exptl_absorpt_correction_type gaussian
_exptl_absorpt_process_details
;
CrysAlisPro 1.171.40.53a (Rigaku Oxford Diffraction, 2019)
Numerical absorption correction based on gaussian integration over
			a multifaceted crystal model
Empirical absorption correction using spherical harmonics,
 implemented in SCALE3 ABSPACK scaling algorithm.
;
_exptl_crystal_colour 'clear colourless'
_exptl_crystal_colour_lustre clear
_exptl_crystal_colour_primary colourless
_exptl_crystal_density_diffrn 1.401
_exptl_crystal_description needle
_exptl_crystal_F_000 816
_exptl_crystal_recrystallization_method 'diffusion of diethyl ether vapour into a chloroform solution'
_exptl_crystal_size_max 0.548
_exptl_crystal_size_mid 0.031
_exptl_crystal_size_min 0.016
_refine_diff_density_max 0.226
_refine_diff_density_min -0.290
_refine_diff_density_rms 0.060
_refine_ls_extinction_method none
_refine_ls_goodness_of_fit_ref 1.141
_refine_ls_hydrogen_treatment mixed
_refine_ls_matrix_type full
_refine_ls_number_parameters 323
_refine_ls_number_reflns 3609
_refine_ls_number_restraints 45
_refine_ls_restrained_S_all 1.134
_refine_ls_R_factor_all 0.1153
_refine_ls_R_factor_gt 0.0781
_refine_ls_shift/su_max 0.000
_refine_ls_shift/su_mean 0.000
_refine_ls_structure_factor_coef Fsqd
_refine_ls_weighting_details 'w=1/[\s^2^(Fo^2^)+(0.0434P)^2^+2.2506P] where P=(Fo^2^+2Fc^2^)/3'
_refine_ls_weighting_scheme calc
_refine_ls_wR_factor_gt 0.1714
_refine_ls_wR_factor_ref 0.1872
_reflns_Friedel_coverage 0.000
_reflns_number_gt 2450
_reflns_number_total 3609
_reflns_threshold_expression 'I > 2\s(I)'
_cod_data_source_file d5sc06084b2.cif
_cod_data_source_block drr19_s1873
_cod_depositor_comments 'Adding full bibliography for 1576509--1576516.cif.'
_cod_database_code 1576510
_sydney_internal_submission_code drr19_s1873
_sydney_internal_submission_date 2019-08-26
_sydney_internal_submission_number s1783
_sydney_internal_client_code rukh
_sydney_internal_client_email rukhsanaanjum@yahoo.com
_sydney_internal_client_name 'Rukhsana Anjum'
_sydney_internal_supervisor_code drr
_sydney_internal_supervisor_name 'Des Richardson'
_sydney_internal_collection_date 2019-09-24
_sydney_internal_collection_user wlew0588
_sydney_internal_process_date 2019-09-27
_sydney_internal_process_user wlew0588
_sydney_internal_solution_date 2019-09-27
_sydney_internal_solution_user wlew0588
_sydney_internal_refine_date 2019-09-27
_sydney_internal_refine_user wlew0588
_sydney_internal_check_and_archive_date 2019-09-27
_sydney_internal_check_user wlew0588
_shelx_shelxl_version_number 2018/3
_chemical_oxdiff_formula C24H16N4O2
_chemical_oxdiff_usercomment SF-36
_shelx_space_group_comment
;
The symmetry employed for this shelxl refinement is uniquely defined
by the following loop, which should always be used as a source of
symmetry information in preference to the above space-group names.
They are only intended as comments.
;
_reflns_odcompleteness_completeness 99.80
_reflns_odcompleteness_iscentric 1
_reflns_odcompleteness_theta 67.13
_olex2_refinement_description
;
1. Fixed Uiso
 At 1.2 times of:
  All C(H) groups, All N(H) groups
2. Uiso/Uaniso restraints and constraints
O1A \\sim C21A \\sim C19A \\sim C14A \\sim C23A \\sim C15A \\sim C20A \\sim
C16A \\sim C22A \\sim C17A \\sim C24A \\sim C18A: within 2A with sigma of 0.01
and sigma for terminal atoms of 0.02 within 2A
3. Same fragment restrains
{O1, C14, C15, C16, C17, C18, C19, C20, C21, C22, C23, C24} sigma for 1-2:
0.02, 1-3: 0.04
as in
{O1A, C14A, C15A, C16A, C17A, C18A, C19A, C20A, C21A, C22A, C23A, C24A}
4. Others
 Sof(O1A)=Sof(C14A)=Sof(C15A)=Sof(H15A)=Sof(C16A)=Sof(H16A)=Sof(C17A)=
 Sof(C18A)=Sof(H18A)=Sof(C19A)=Sof(H19A)=Sof(C20A)=Sof(H20A)=Sof(C21A)=
 Sof(H21A)=Sof(C22A)=Sof(C23A)=Sof(C24A)=Sof(H24A)=1-FVAR(1)
 Sof(O1)=Sof(C14)=Sof(C15)=Sof(H15)=Sof(C16)=Sof(H16)=Sof(C17)=Sof(C18)=
 Sof(H18)=Sof(C19)=Sof(H19)=Sof(C20)=Sof(H20)=Sof(C21)=Sof(H21)=Sof(C22)=
 Sof(C23)=Sof(C24)=Sof(H24)=FVAR(1)
5.a Aromatic/amide H refined with riding coordinates:
 C3(H3), C4(H4), C5(H5), C6(H6), C8(H8), C9(H9), C10(H10), C11(H11), C15(H15),
 C16(H16), C18(H18), C19(H19), C20(H20), C21(H21), C24(H24), C15A(H15A),
 C16A(H16A), C18A(H18A), C19A(H19A), C20A(H20A), C21A(H21A), C24A(H24A)
;
_olex2_date_sample_data_collection 2019-09-24
_olex2_date_sample_submission 2019-08-26
_olex2_exptl_crystal_mounting_method 'in paratone on a micromount'
_olex2_submission_original_sample_id SF-36
_olex2_submission_special_instructions 'No special instructions were received'
_oxdiff_exptl_absorpt_empirical_details
;
Empirical correction (ABSPACK) includes:
- Absorption correction using spherical harmonics
- Frame scaling
;
_oxdiff_exptl_absorpt_empirical_full_max 1.351
_oxdiff_exptl_absorpt_empirical_full_min 0.667

loop_
_space_group_symop_operation_xyz
'x, y, z'
'-x, y+1/2, -z+1/2'
'-x, -y, -z'
'x, -y-1/2, z-1/2'

loop_
_atom_site_label
_atom_site_type_symbol
_atom_site_fract_x
_atom_site_fract_y
_atom_site_fract_z
_atom_site_U_iso_or_equiv
_atom_site_adp_type
_atom_site_occupancy
_atom_site_site_symmetry_order
_atom_site_calc_flag
_atom_site_refinement_flags_posn
_atom_site_refinement_flags_adp
_atom_site_refinement_flags_occupancy
_atom_site_disorder_assembly
_atom_site_disorder_group
O2 O 0.3776(5) 0.84572(17) 0.50697(16) 0.0386(7) Uani 1 1 d . . . . .
N1 N 0.4596(5) 0.77709(18) 0.62187(19) 0.0292(7) Uani 1 1 d . . . . .
H1 H 0.427(7) 0.765(2) 0.675(3) 0.035 Uiso 1 1 d . U . . .
N2 N 0.6155(5) 0.73774(17) 0.59082(18) 0.0274(7) Uani 1 1 d . . . . .
N3 N 0.9403(5) 0.5864(2) 0.6277(2) 0.0359(8) Uani 1 1 d . . . . .
N4 N 0.5464(5) 0.70075(19) 0.7578(2) 0.0325(7) Uani 1 1 d . . . . .
C1 C 0.7347(6) 0.6939(2) 0.6391(2) 0.0271(8) Uani 1 1 d . . . . .
C2 C 0.9008(6) 0.6524(2) 0.6004(2) 0.0283(8) Uani 1 1 d . . . . .
C3 C 1.0942(7) 0.5496(2) 0.5967(3) 0.0399(10) Uani 1 1 d . . . . .
H3 H 1.125143 0.502834 0.615655 0.048 Uiso 1 1 calc R U . . .
C4 C 1.2119(7) 0.5762(2) 0.5380(3) 0.0408(10) Uani 1 1 d . . . . .
H4 H 1.322709 0.548417 0.518424 0.049 Uiso 1 1 calc R U . . .
C5 C 1.1651(6) 0.6436(3) 0.5088(2) 0.0382(10) Uani 1 1 d . . . . .
H5 H 1.241144 0.662818 0.468084 0.046 Uiso 1 1 calc R U . . .
C6 C 1.0047(6) 0.6826(2) 0.5402(2) 0.0309(8) Uani 1 1 d . . . . .
H6 H 0.966850 0.728938 0.520939 0.037 Uiso 1 1 calc R U . . .
C7 C 0.7369(6) 0.6844(2) 0.7292(2) 0.0305(8) Uani 1 1 d . . . . .
C8 C 0.5503(7) 0.6956(2) 0.8395(2) 0.0364(9) Uani 1 1 d . . . . .
H8 H 0.416469 0.706716 0.859958 0.044 Uiso 1 1 calc R U . . .
C9 C 0.7361(7) 0.6751(3) 0.8946(2) 0.0436(11) Uani 1 1 d . . . . .
H9 H 0.731300 0.672497 0.951654 0.052 Uiso 1 1 calc R U . . .
C10 C 0.9311(7) 0.6584(3) 0.8648(3) 0.0440(11) Uani 1 1 d . . . . .
H10 H 1.062912 0.644045 0.901295 0.053 Uiso 1 1 calc R U . . .
C11 C 0.9319(7) 0.6629(2) 0.7815(2) 0.0389(10) Uani 1 1 d . . . . .
H11 H 1.064045 0.651454 0.760005 0.047 Uiso 1 1 calc R U . . .
C12 C 0.3421(6) 0.8278(2) 0.5748(2) 0.0313(8) Uani 1 1 d . . . . .
C13 C 0.1620(6) 0.8591(2) 0.6125(2) 0.0328(9) Uani 1 1 d . . . . .
O1 O 0.0531(5) 0.91622(18) 0.56788(19) 0.0330(8) Uani 0.871(4) 1 d D . P A 1
C14 C -0.1109(7) 0.9372(3) 0.6125(3) 0.0300(10) Uani 0.871(4) 1 d D . P A 1
C15 C -0.2598(7) 0.9921(3) 0.5896(3) 0.0365(11) Uani 0.871(4) 1 d D . P A 1
H15 H -0.256749 1.018968 0.541261 0.044 Uiso 0.871(4) 1 calc R U P A 1
C16 C -0.4114(8) 1.0056(3) 0.6404(3) 0.0331(14) Uani 0.871(4) 1 d D . P A 1
H16 H -0.518284 1.042288 0.626355 0.040 Uiso 0.871(4) 1 calc R U P A 1
C17 C -0.4146(7) 0.9660(3) 0.7145(3) 0.0317(10) Uani 0.871(4) 1 d D . P A 1
C18 C -0.5730(11) 0.9807(4) 0.7661(5) 0.0342(14) Uani 0.871(4) 1 d D . P A 1
H18 H -0.678069 1.018011 0.752565 0.041 Uiso 0.871(4) 1 calc R U P A 1
C19 C -0.5761(7) 0.9416(3) 0.8356(3) 0.0372(11) Uani 0.871(4) 1 d D . P A 1
H19 H -0.683603 0.952049 0.869816 0.045 Uiso 0.871(4) 1 calc R U P A 1
C20 C -0.4225(8) 0.8863(3) 0.8569(3) 0.0383(11) Uani 0.871(4) 1 d D . P A 1
H20 H -0.427026 0.859339 0.905027 0.046 Uiso 0.871(4) 1 calc R U P A 1
C21 C -0.2651(14) 0.8710(5) 0.8080(4) 0.0313(16) Uani 0.871(4) 1 d D . P A 1
H21 H -0.159600 0.834089 0.823006 0.038 Uiso 0.871(4) 1 calc R U P A 1
C22 C -0.2596(6) 0.9100(2) 0.7356(3) 0.0279(9) Uani 0.871(4) 1 d D . P A 1
C23 C -0.1055(15) 0.8951(5) 0.6807(5) 0.0260(13) Uani 0.871(4) 1 d D . P A 1
C24 C 0.0768(7) 0.8465(3) 0.6799(3) 0.0285(10) Uani 0.871(4) 1 d D . P A 1
H24 H 0.127141 0.811739 0.720251 0.034 Uiso 0.871(4) 1 calc R U P A 1
O1A O 0.153(3) 0.8187(10) 0.7021(11) 0.021(4) Uiso 0.129(4) 1 d D U P A 2
C14A C -0.023(4) 0.8539(13) 0.7288(13) 0.027(5) Uiso 0.129(4) 1 d D U P A 2
C15A C -0.088(4) 0.8428(14) 0.8049(14) 0.032(6) Uiso 0.129(4) 1 d D U P A 2
H15A H -0.007211 0.811442 0.844171 0.038 Uiso 0.129(4) 1 calc R U P A 2
C16A C -0.272(11) 0.879(4) 0.821(3) 0.034(8) Uiso 0.129(4) 1 d D U P A 2
H16A H -0.325019 0.870639 0.870757 0.040 Uiso 0.129(4) 1 calc R U P A 2
C17A C -0.389(4) 0.9289(15) 0.7632(15) 0.038(6) Uiso 0.129(4) 1 d D U P A 2
C18A C -0.577(10) 0.967(4) 0.779(3) 0.037(8) Uiso 0.129(4) 1 d D U P A 2
H18A H -0.627864 0.961351 0.829892 0.045 Uiso 0.129(4) 1 calc R U P A 2
C19A C -0.687(5) 1.0133(17) 0.7217(16) 0.042(6) Uiso 0.129(4) 1 d D U P A 2
H19A H -0.813735 1.038691 0.733434 0.050 Uiso 0.129(4) 1 calc R U P A 2
C20A C -0.616(4) 1.0235(16) 0.6456(16) 0.037(6) Uiso 0.129(4) 1 d D U P A 2
H20A H -0.693012 1.055678 0.606572 0.045 Uiso 0.129(4) 1 calc R U P A 2
C21A C -0.433(6) 0.9861(19) 0.6287(19) 0.029(7) Uiso 0.129(4) 1 d D U P A 2
H21A H -0.387196 0.991435 0.576770 0.034 Uiso 0.129(4) 1 calc R U P A 2
C22A C -0.312(4) 0.9399(14) 0.6877(14) 0.031(5) Uiso 0.129(4) 1 d D U P A 2
C23A C -0.109(11) 0.906(4) 0.674(3) 0.029(7) Uiso 0.129(4) 1 d D U P A 2
C24A C 0.005(5) 0.8994(16) 0.6043(15) 0.032(6) Uiso 0.129(4) 1 d D U P A 2
H24A H -0.041321 0.925386 0.555160 0.038 Uiso 0.129(4) 1 calc R U P A 2

loop_
_atom_site_aniso_label
_atom_site_aniso_U_11
_atom_site_aniso_U_22
_atom_site_aniso_U_33
_atom_site_aniso_U_23
_atom_site_aniso_U_13
_atom_site_aniso_U_12
O2 0.0416(15) 0.0543(19) 0.0199(13) 0.0016(13) 0.0052(11) 0.0136(14)
N1 0.0220(13) 0.0421(19) 0.0240(15) -0.0014(14) 0.0055(12) 0.0049(13)
N2 0.0251(14) 0.0354(18) 0.0225(15) -0.0019(14) 0.0061(12) 0.0013(13)
N3 0.0310(16) 0.046(2) 0.0306(17) 0.0020(16) 0.0049(13) 0.0080(15)
N4 0.0323(15) 0.0423(19) 0.0240(15) 0.0003(15) 0.0078(13) -0.0034(14)
C1 0.0237(16) 0.034(2) 0.0237(18) -0.0005(16) 0.0042(13) -0.0024(15)
C2 0.0251(16) 0.037(2) 0.0228(17) -0.0053(16) 0.0040(14) 0.0021(15)
C3 0.034(2) 0.043(2) 0.042(2) 0.002(2) 0.0058(18) 0.0104(18)
C4 0.040(2) 0.052(3) 0.034(2) -0.006(2) 0.0138(17) 0.013(2)
C5 0.0293(18) 0.057(3) 0.030(2) -0.005(2) 0.0116(16) -0.0013(18)
C6 0.0317(18) 0.039(2) 0.0227(17) -0.0029(17) 0.0076(15) -0.0001(16)
C7 0.0297(17) 0.039(2) 0.0240(18) 0.0028(17) 0.0073(15) -0.0005(16)
C8 0.038(2) 0.049(3) 0.0255(19) 0.0005(19) 0.0143(16) -0.0057(18)
C9 0.046(2) 0.065(3) 0.0206(18) -0.001(2) 0.0081(17) -0.011(2)
C10 0.036(2) 0.068(3) 0.026(2) -0.001(2) -0.0012(16) -0.001(2)
C11 0.0321(19) 0.055(3) 0.029(2) 0.002(2) 0.0039(16) 0.0018(19)
C12 0.0262(17) 0.039(2) 0.0277(19) -0.0071(18) 0.0015(14) 0.0019(16)
C13 0.0261(16) 0.041(2) 0.030(2) -0.0082(18) 0.0004(15) 0.0030(16)
O1 0.0299(15) 0.0450(19) 0.0249(16) 0.0029(15) 0.0066(12) 0.0097(14)
C14 0.029(2) 0.038(3) 0.023(2) -0.002(2) 0.0044(16) 0.0041(19)
C15 0.035(2) 0.045(3) 0.029(2) 0.003(2) 0.0054(19) 0.010(2)
C16 0.027(2) 0.036(3) 0.035(3) -0.004(2) 0.0017(19) 0.009(2)
C17 0.026(2) 0.037(3) 0.031(2) -0.002(2) 0.0039(17) -0.0013(18)
C18 0.025(2) 0.039(4) 0.039(4) -0.008(3) 0.007(2) -0.001(3)
C19 0.028(2) 0.045(3) 0.040(3) -0.014(2) 0.0112(19) -0.008(2)
C20 0.041(2) 0.043(3) 0.035(2) -0.002(2) 0.016(2) -0.007(2)
C21 0.024(2) 0.037(4) 0.034(3) -0.002(3) 0.009(2) 0.001(2)
C22 0.0263(19) 0.033(2) 0.025(2) -0.0051(19) 0.0047(16) -0.0020(17)
C23 0.024(2) 0.027(4) 0.027(3) -0.002(2) 0.0044(19) -0.001(2)
C24 0.028(2) 0.034(3) 0.023(2) -0.001(2) 0.0039(17) 0.002(2)

loop_
_atom_type_symbol
_atom_type_description
_atom_type_scat_dispersion_real
_atom_type_scat_dispersion_imag
_atom_type_scat_source
C C 0.0181 0.0091 'International Tables Vol C Tables 4.2.6.8 and 6.1.1.4'
H H 0.0000 0.0000 'International Tables Vol C Tables 4.2.6.8 and 6.1.1.4'
N N 0.0311 0.0180 'International Tables Vol C Tables 4.2.6.8 and 6.1.1.4'
O O 0.0492 0.0322 'International Tables Vol C Tables 4.2.6.8 and 6.1.1.4'

loop_
_exptl_crystal_face_index_h
_exptl_crystal_face_index_k
_exptl_crystal_face_index_l
_exptl_crystal_face_perp_dist
0 0 0 0.0024
0 0 0 0.0164
-2 0 3 0.2377
4 -3 -2 0.2729
0 1 0 0.0087
0 -1 0 0.0077

loop_
_geom_angle_atom_site_label_1
_geom_angle_atom_site_label_2
_geom_angle_atom_site_label_3
_geom_angle
_geom_angle_site_symmetry_1
_geom_angle_site_symmetry_3
_geom_angle_publ_flag
N2 N1 H1 118(3) . . ?
C12 N1 H1 122(3) . . ?
C12 N1 N2 119.7(3) . . ?
C1 N2 N1 117.9(3) . . ?
C3 N3 C2 117.2(4) . . ?
C8 N4 C7 117.6(3) . . ?
N2 C1 C2 114.7(3) . . ?
N2 C1 C7 127.2(3) . . ?
C7 C1 C2 117.9(3) . . ?
N3 C2 C1 116.2(3) . . ?
N3 C2 C6 123.5(3) . . ?
C6 C2 C1 120.3(4) . . ?
N3 C3 H3 118.3 . . ?
N3 C3 C4 123.3(4) . . ?
C4 C3 H3 118.3 . . ?
C3 C4 H4 120.6 . . ?
C5 C4 C3 118.9(4) . . ?
C5 C4 H4 120.6 . . ?
C4 C5 H5 120.7 . . ?
C4 C5 C6 118.6(4) . . ?
C6 C5 H5 120.7 . . ?
C2 C6 H6 120.8 . . ?
C5 C6 C2 118.5(4) . . ?
C5 C6 H6 120.8 . . ?
N4 C7 C1 117.3(3) . . ?
N4 C7 C11 121.7(3) . . ?
C11 C7 C1 120.9(3) . . ?
N4 C8 H8 118.1 . . ?
N4 C8 C9 123.9(4) . . ?
C9 C8 H8 118.1 . . ?
C8 C9 H9 120.9 . . ?
C8 C9 C10 118.2(4) . . ?
C10 C9 H9 120.9 . . ?
C9 C10 H10 120.4 . . ?
C11 C10 C9 119.3(4) . . ?
C11 C10 H10 120.4 . . ?
C7 C11 H11 120.3 . . ?
C10 C11 C7 119.3(4) . . ?
C10 C11 H11 120.3 . . ?
O2 C12 N1 124.5(3) . . ?
O2 C12 C13 122.3(4) . . ?
N1 C12 C13 113.2(3) . . ?
C12 C13 O1A 109.3(6) . . ?
O1 C13 C12 113.6(3) . . ?
C24 C13 C12 134.9(4) . . ?
C24 C13 O1 111.5(4) . . ?
C24A C13 C12 146.4(12) . . ?
C24A C13 O1A 104.1(13) . . ?
C14 O1 C13 104.6(3) . . ?
C15 C14 O1 123.8(4) . . ?
C23 C14 O1 110.5(4) . . ?
C23 C14 C15 125.7(4) . . ?
C14 C15 H15 121.9 . . ?
C16 C15 C14 116.2(4) . . ?
C16 C15 H15 121.9 . . ?
C15 C16 H16 118.9 . . ?
C15 C16 C17 122.3(5) . . ?
C17 C16 H16 118.9 . . ?
C18 C17 C16 121.3(5) . . ?
C18 C17 C22 119.0(5) . . ?
C22 C17 C16 119.7(4) . . ?
C17 C18 H18 119.8 . . ?
C19 C18 C17 120.5(5) . . ?
C19 C18 H18 119.8 . . ?
C18 C19 H19 119.6 . . ?
C18 C19 C20 120.8(4) . . ?
C20 C19 H19 119.6 . . ?
C19 C20 H20 120.0 . . ?
C21 C20 C19 120.0(5) . . ?
C21 C20 H20 120.0 . . ?
C20 C21 H21 119.8 . . ?
C20 C21 C22 120.4(5) . . ?
C22 C21 H21 119.8 . . ?
C17 C22 C23 117.6(4) . . ?
C21 C22 C17 119.4(4) . . ?
C21 C22 C23 123.0(5) . . ?
C14 C23 C22 118.5(4) . . ?
C14 C23 C24 106.0(4) . . ?
C22 C23 C24 135.4(5) . . ?
C13 C24 C23 107.4(4) . . ?
C13 C24 H24 126.3 . . ?
C23 C24 H24 126.3 . . ?
C14A O1A C13 101.8(13) . . ?
O1A C14A C15A 124.0(17) . . ?
C23A C14A O1A 110.8(15) . . ?
C23A C14A C15A 124.9(18) . . ?
C14A C15A H15A 121.4 . . ?
C16A C15A C14A 117(2) . . ?
C16A C15A H15A 121.4 . . ?
C15A C16A H16A 119.1 . . ?
C15A C16A C17A 122(2) . . ?
C17A C16A H16A 119.1 . . ?
C18A C17A C16A 122.4(19) . . ?
C18A C17A C22A 118.9(18) . . ?
C22A C17A C16A 118.8(17) . . ?
C17A C18A H18A 119.7 . . ?
C19A C18A C17A 121(2) . . ?
C19A C18A H18A 119.7 . . ?
C18A C19A H19A 119.4 . . ?
C18A C19A C20A 121(2) . . ?
C20A C19A H19A 119.4 . . ?
C19A C20A H20A 120.4 . . ?
C21A C20A C19A 119(2) . . ?
C21A C20A H20A 120.4 . . ?
C20A C21A H21A 119.6 . . ?
C20A C21A C22A 121(2) . . ?
C22A C21A H21A 119.6 . . ?
C17A C22A C23A 119.3(17) . . ?
C21A C22A C17A 119.2(17) . . ?
C21A C22A C23A 121.4(18) . . ?
C14A C23A C22A 117(2) . . ?
C14A C23A C24A 106.9(18) . . ?
C22A C23A C24A 134(3) . . ?
C13 C24A C23A 115.8(19) . . ?
C13 C24A H24A 122.1 . . ?
C23A C24A H24A 122.1 . . ?

loop_
_geom_bond_atom_site_label_1
_geom_bond_atom_site_label_2
_geom_bond_distance
_geom_bond_site_symmetry_2
_geom_bond_publ_flag
O2 C12 1.225(5) . ?
N1 H1 0.97(4) . ?
N1 N2 1.367(4) . ?
N1 C12 1.358(5) . ?
N2 C1 1.283(5) . ?
N3 C2 1.339(5) . ?
N3 C3 1.330(5) . ?
N4 C7 1.349(5) . ?
N4 C8 1.349(5) . ?
C1 C2 1.499(5) . ?
C1 C7 1.498(5) . ?
C2 C6 1.387(5) . ?
C3 H3 0.9500 . ?
C3 C4 1.390(6) . ?
C4 H4 0.9500 . ?
C4 C5 1.379(6) . ?
C5 H5 0.9500 . ?
C5 C6 1.387(5) . ?
C6 H6 0.9500 . ?
C7 C11 1.393(5) . ?
C8 H8 0.9500 . ?
C8 C9 1.371(6) . ?
C9 H9 0.9500 . ?
C9 C10 1.385(6) . ?
C10 H10 0.9500 . ?
C10 C11 1.381(6) . ?
C11 H11 0.9500 . ?
C12 C13 1.466(5) . ?
C13 O1 1.409(5) . ?
C13 C24 1.326(6) . ?
C13 O1A 1.677(19) . ?
C13 C24A 1.21(3) . ?
O1 C14 1.388(5) . ?
C14 C15 1.386(6) . ?
C14 C23 1.378(7) . ?
C15 H15 0.9500 . ?
C15 C16 1.366(7) . ?
C16 H16 0.9500 . ?
C16 C17 1.440(7) . ?
C17 C18 1.412(6) . ?
C17 C22 1.417(6) . ?
C18 H18 0.9500 . ?
C18 C19 1.372(8) . ?
C19 H19 0.9500 . ?
C19 C20 1.403(7) . ?
C20 H20 0.9500 . ?
C20 C21 1.378(7) . ?
C21 H21 0.9500 . ?
C21 C22 1.412(7) . ?
C22 C23 1.432(6) . ?
C23 C24 1.436(6) . ?
C24 H24 0.9500 . ?
O1A C14A 1.389(17) . ?
C14A C15A 1.395(18) . ?
C14A C23A 1.38(2) . ?
C15A H15A 0.9500 . ?
C15A C16A 1.37(2) . ?
C16A H16A 0.9500 . ?
C16A C17A 1.437(19) . ?
C17A C18A 1.408(18) . ?
C17A C22A 1.420(17) . ?
C18A H18A 0.9500 . ?
C18A C19A 1.37(2) . ?
C19A H19A 0.9500 . ?
C19A C20A 1.409(19) . ?
C20A H20A 0.9500 . ?
C20A C21A 1.380(19) . ?
C21A H21A 0.9500 . ?
C21A C22A 1.417(19) . ?
C22A C23A 1.433(17) . ?
C23A C24A 1.441(19) . ?
C24A H24A 0.9500 . ?

loop_
_geom_hbond_atom_site_label_D
_geom_hbond_atom_site_label_H
_geom_hbond_atom_site_label_A
_geom_hbond_distance_DH
_geom_hbond_distance_HA
_geom_hbond_distance_DA
_geom_hbond_angle_DHA
_geom_hbond_site_symmetry_A
_geom_hbond_publ_flag
N1 H1 N4 0.97(4) 1.87(4) 2.649(5) 135(4) . yes

loop_
_geom_torsion_atom_site_label_1
_geom_torsion_atom_site_label_2
_geom_torsion_atom_site_label_3
_geom_torsion_atom_site_label_4
_geom_torsion
_geom_torsion_site_symmetry_1
_geom_torsion_site_symmetry_2
_geom_torsion_site_symmetry_3
_geom_torsion_site_symmetry_4
_geom_torsion_publ_flag
O2 C12 C13 O1 -6.7(6) . . . . ?
O2 C12 C13 C24 173.9(5) . . . . ?
O2 C12 C13 O1A 176.7(8) . . . . ?
O2 C12 C13 C24A 4(3) . . . . ?
N1 N2 C1 C2 179.6(3) . . . . ?
N1 N2 C1 C7 -5.3(6) . . . . ?
N1 C12 C13 O1 174.3(3) . . . . ?
N1 C12 C13 C24 -5.2(7) . . . . ?
N1 C12 C13 O1A -2.4(8) . . . . ?
N1 C12 C13 C24A -175(3) . . . . ?
N2 N1 C12 O2 -6.4(6) . . . . ?
N2 N1 C12 C13 172.6(3) . . . . ?
N2 C1 C2 N3 -146.5(4) . . . . ?
N2 C1 C2 C6 33.7(5) . . . . ?
N2 C1 C7 N4 27.7(6) . . . . ?
N2 C1 C7 C11 -149.0(4) . . . . ?
N3 C2 C6 C5 -2.8(6) . . . . ?
N3 C3 C4 C5 -1.3(7) . . . . ?
N4 C7 C11 C10 -0.2(7) . . . . ?
N4 C8 C9 C10 -0.4(7) . . . . ?
C1 C2 C6 C5 177.0(3) . . . . ?
C1 C7 C11 C10 176.4(4) . . . . ?
C2 N3 C3 C4 -0.5(6) . . . . ?
C2 C1 C7 N4 -157.3(3) . . . . ?
C2 C1 C7 C11 25.9(6) . . . . ?
C3 N3 C2 C1 -177.2(4) . . . . ?
C3 N3 C2 C6 2.6(6) . . . . ?
C3 C4 C5 C6 1.0(6) . . . . ?
C4 C5 C6 C2 0.9(6) . . . . ?
C7 N4 C8 C9 0.4(7) . . . . ?
C7 C1 C2 N3 38.0(5) . . . . ?
C7 C1 C2 C6 -141.8(4) . . . . ?
C8 N4 C7 C1 -176.8(4) . . . . ?
C8 N4 C7 C11 -0.1(6) . . . . ?
C8 C9 C10 C11 0.0(8) . . . . ?
C9 C10 C11 C7 0.2(7) . . . . ?
C12 N1 N2 C1 175.0(3) . . . . ?
C12 C13 O1 C14 179.1(3) . . . . ?
C12 C13 C24 C23 -178.1(7) . . . . ?
C12 C13 O1A C14A -179.8(14) . . . . ?
C12 C13 C24A C23A -179(5) . . . . ?
C13 O1 C14 C15 -179.4(4) . . . . ?
C13 O1 C14 C23 -0.4(7) . . . . ?
C13 O1A C14A C15A -175(3) . . . . ?
C13 O1A C14A C23A -1(5) . . . . ?
O1 C13 C24 C23 2.4(7) . . . . ?
O1 C14 C15 C16 179.7(5) . . . . ?
O1 C14 C23 C22 178.4(7) . . . . ?
O1 C14 C23 C24 1.8(10) . . . . ?
C14 C15 C16 C17 1.1(8) . . . . ?
C14 C23 C24 C13 -2.5(10) . . . . ?
C15 C14 C23 C22 -2.6(14) . . . . ?
C15 C14 C23 C24 -179.2(5) . . . . ?
C15 C16 C17 C18 -179.9(6) . . . . ?
C15 C16 C17 C22 -1.3(8) . . . . ?
C16 C17 C18 C19 178.8(6) . . . . ?
C16 C17 C22 C21 -179.5(7) . . . . ?
C16 C17 C22 C23 -0.4(8) . . . . ?
C17 C18 C19 C20 0.0(10) . . . . ?
C17 C22 C23 C14 2.2(13) . . . . ?
C17 C22 C23 C24 177.6(11) . . . . ?
C18 C17 C22 C21 -0.8(9) . . . . ?
C18 C17 C22 C23 178.2(8) . . . . ?
C18 C19 C20 C21 0.4(9) . . . . ?
C19 C20 C21 C22 -1.1(12) . . . . ?
C20 C21 C22 C17 1.3(12) . . . . ?
C20 C21 C22 C23 -177.7(9) . . . . ?
C21 C22 C23 C14 -178.8(8) . . . . ?
C21 C22 C23 C24 -3.3(18) . . . . ?
C22 C17 C18 C19 0.2(10) . . . . ?
C22 C23 C24 C13 -178.4(12) . . . . ?
C23 C14 C15 C16 0.9(10) . . . . ?
C24 C13 O1 C14 -1.3(5) . . . . ?
O1A C13 C24A C23A 8(5) . . . . ?
O1A C14A C15A C16A -177(5) . . . . ?
O1A C14A C23A C22A 172(6) . . . . ?
O1A C14A C23A C24A 5(8) . . . . ?
C14A C15A C16A C17A -3(10) . . . . ?
C14A C23A C24A C13 -9(9) . . . . ?
C15A C14A C23A C22A -15(11) . . . . ?
C15A C14A C23A C24A 179(4) . . . . ?
C15A C16A C17A C18A -179(7) . . . . ?
C15A C16A C17A C22A 1(10) . . . . ?
C16A C17A C18A C19A -178(7) . . . . ?
C16A C17A C22A C21A 176(5) . . . . ?
C16A C17A C22A C23A -6(8) . . . . ?
C17A C18A C19A C20A 0(10) . . . . ?
C17A C22A C23A C14A 12(10) . . . . ?
C17A C22A C23A C24A 173(8) . . . . ?
C18A C17A C22A C21A -3(6) . . . . ?
C18A C17A C22A C23A 175(7) . . . . ?
C18A C19A C20A C21A 0(7) . . . . ?
C19A C20A C21A C22A -2(6) . . . . ?
C20A C21A C22A C17A 4(6) . . . . ?
C20A C21A C22A C23A -174(6) . . . . ?
C21A C22A C23A C14A -170(5) . . . . ?
C21A C22A C23A C24A -9(13) . . . . ?
C22A C17A C18A C19A 2(9) . . . . ?
C22A C23A C24A C13 -172(8) . . . . ?
C23A C14A C15A C16A 10(8) . . . . ?
C24A C13 O1A C14A -4(2) . . . . ?

loop_
_exptl_oxdiff_crystal_face_indexfrac_h
_exptl_oxdiff_crystal_face_indexfrac_k
_exptl_oxdiff_crystal_face_indexfrac_l
_exptl_oxdiff_crystal_face_x
_exptl_oxdiff_crystal_face_y
_exptl_oxdiff_crystal_face_z
0.0003 -0.0004 -0.4997 -0.0327 -0.0178 -0.0293
-0.0003 0.0004 0.4997 0.0327 0.0178 0.0293
-1.9999 -0.0054 3.4996 -0.1170 -0.0474 0.5515
3.9998 -2.9852 -2.4977 0.6408 0.0402 -0.8344
-0.0012 1.0004 0.4982 -0.0049 0.0896 0.0275
0.0012 -1.0004 -0.4982 0.0049 -0.0896 -0.0275
